data_7128215
loop_
_publ_author_name
'Kurogi, Takashi'
'Irifune, Keiichi'
'Enoki, Takahiro'
'Takai, Kazuhiko'

_publ_section_title
;
 A trinuclear chromium(iii) chlorocarbyne.
;
_journal_issue 42
_journal_name_full 'Chemical communications (Cambridge, England)'
_journal_page_first 5199
_journal_page_last 5202
_journal_paper_doi 10.1039/d1cc01514a
_journal_volume 57
_journal_year 2021
_chemical_formula_moiety 'C25 H49 Cl6 Cr3 O6, 0.5(C4 H8 O1)'
_chemical_formula_sum 'C27 H53 Cl6 Cr3 O6.5'
_chemical_formula_weight 850.39
_chemical_properties_physical Air-sensitive,Moisture-sensitive
_space_group_crystal_system triclinic
_space_group_IT_number 2
_space_group_name_Hall '-P 1'
_space_group_name_H-M_alt 'P -1'
_atom_sites_solution_hydrogens mixed
_atom_sites_solution_primary direct
_atom_sites_solution_secondary difmap
_audit_creation_date 2021-03-16
_audit_creation_method
;
Olex2 1.2
(compiled 2018.05.29 svn.r3510 for OlexSys, GUI svn.r5506)
;
_audit_update_record
;
2021-03-17 deposited with the CCDC.	2021-04-20 downloaded from the CCDC.
;
_cell_angle_alpha 106.405(6)
_cell_angle_beta 102.357(7)
_cell_angle_gamma 92.041(6)
_cell_formula_units_Z 2
_cell_length_a 11.454(5)
_cell_length_b 12.317(6)
_cell_length_c 14.321(8)
_cell_measurement_reflns_used 5612
_cell_measurement_temperature 100(2)
_cell_measurement_theta_max 27.5
_cell_measurement_theta_min 2.5
_cell_volume 1883.3(16)
_computing_cell_refinement 'CrystalClear-SM Expert 2.0 r16 (Rigaku, 2014)'
_computing_data_collection 'CrystalClear-SM Expert 2.0 r16 (Rigaku, 2014)'
_computing_data_reduction 'CrystalClear-SM Expert 2.0 r16 (Rigaku, 2014)'
_computing_molecular_graphics 'Olex2 (Dolomanov et al., 2009)'
_computing_publication_material 'Olex2 (Dolomanov et al., 2009)'
_computing_structure_refinement 'ShelXL (Sheldrick, 2015)'
_computing_structure_solution SIR97
_diffrn_ambient_temperature 100(2)
_diffrn_detector CCD
_diffrn_measured_fraction_theta_full 0.990
_diffrn_measured_fraction_theta_max 0.982
_diffrn_measurement_device
;
AFC11 (Right): Eulerian 3 circle
;
_diffrn_measurement_device_type
;
Rigaku Saturn724+ (4x4 bin mode)
;
_diffrn_measurement_method 'profile data from \w-scans'
_diffrn_measurement_specimen_support Fiber
_diffrn_radiation_monochromator Confocal
_diffrn_radiation_type MoK\a
_diffrn_radiation_wavelength 0.71075
_diffrn_reflns_av_R_equivalents 0.0410
_diffrn_reflns_av_unetI/netI 0.0673
_diffrn_reflns_Laue_measured_fraction_full 0.990
_diffrn_reflns_Laue_measured_fraction_max 0.982
_diffrn_reflns_limit_h_max 14
_diffrn_reflns_limit_h_min -13
_diffrn_reflns_limit_k_max 15
_diffrn_reflns_limit_k_min -15
_diffrn_reflns_limit_l_max 16
_diffrn_reflns_limit_l_min -18
_diffrn_reflns_number 17204
_diffrn_reflns_point_group_measured_fraction_full 0.990
_diffrn_reflns_point_group_measured_fraction_max 0.982
_diffrn_reflns_theta_full 25.242
_diffrn_reflns_theta_max 27.490
_diffrn_reflns_theta_min 2.642
_diffrn_source 'Rotating Anode'
_exptl_absorpt_coefficient_mu 1.313
_exptl_absorpt_correction_T_max 1.000
_exptl_absorpt_correction_T_min 0.804
_exptl_absorpt_correction_type multi-scan
_exptl_absorpt_process_details
;
Jacobson, R. (1998). REQAB. Private communication to the 
Rigaku Corporation, Tokyo, Japan.
;
_exptl_crystal_colour brown
_exptl_crystal_density_diffrn 1.500
_exptl_crystal_description platelet
_exptl_crystal_F_000 882
_exptl_crystal_recrystallization_method 'Re-crystallisation from solvent: THF/pentane'
_exptl_crystal_size_max 0.40
_exptl_crystal_size_mid 0.10
_exptl_crystal_size_min 0.10
_refine_diff_density_max 0.906
_refine_diff_density_min -0.709
_refine_diff_density_rms 0.101
_refine_ls_extinction_method none
_refine_ls_goodness_of_fit_ref 1.023
_refine_ls_hydrogen_treatment mixed
_refine_ls_matrix_type full
_refine_ls_number_parameters 459
_refine_ls_number_reflns 8474
_refine_ls_number_restraints 199
_refine_ls_restrained_S_all 1.022
_refine_ls_R_factor_all 0.0747
_refine_ls_R_factor_gt 0.0538
_refine_ls_shift/su_max 0.001
_refine_ls_shift/su_mean 0.000
_refine_ls_structure_factor_coef Fsqd
_refine_ls_weighting_details 'w=1/[\s^2^(Fo^2^)+(0.0657P)^2^] where P=(Fo^2^+2Fc^2^)/3'
_refine_ls_weighting_scheme calc
_refine_ls_wR_factor_gt 0.1252
_refine_ls_wR_factor_ref 0.1395
_reflns_Friedel_coverage 0.000
_reflns_number_gt 6265
_reflns_number_total 8474
_reflns_threshold_expression 'I > 2\s(I)'
_cod_data_source_file d1cc01514a2.cif
_cod_data_source_block Cr3Cl6CHthf6
_cod_depositor_comments 'Adding full bibliography for 7128214--7128217.cif.'
_cod_original_formula_sum 'C27 H53 Cl6 Cr3 O6.50'
_cod_database_code 7128215
_shelx_shelxl_version_number 2018/3
_shelx_space_group_comment
;
The symmetry employed for this shelxl refinement is uniquely defined
by the following loop, which should always be used as a source of
symmetry information in preference to the above space-group names.
They are only intended as comments.
;
_shelx_estimated_absorpt_t_max 0.880
_shelx_estimated_absorpt_t_min 0.622
_olex2_submission_special_instructions 'No special instructions were received'

loop_
_space_group_symop_operation_xyz
'x, y, z'
'-x, -y, -z'

loop_
_atom_site_label
_atom_site_type_symbol
_atom_site_fract_x
_atom_site_fract_y
_atom_site_fract_z
_atom_site_U_iso_or_equiv
_atom_site_adp_type
_atom_site_occupancy
_atom_site_site_symmetry_order
_atom_site_calc_flag
_atom_site_refinement_flags_posn
_atom_site_refinement_flags_adp
_atom_site_refinement_flags_occupancy
_atom_site_disorder_assembly
_atom_site_disorder_group
Cr1 Cr 0.21557(5) 0.28958(4) 0.26548(4) 0.01774(14) Uani 1 1 d . . . . .
Cr2 Cr 0.42212(5) 0.33928(5) 0.16286(4) 0.02022(14) Uani 1 1 d . . . . .
Cr3 Cr 0.25989(4) 0.53294(4) 0.24005(4) 0.01733(14) Uani 1 1 d . . . . .
Cl1 Cl 0.17465(8) 0.36428(7) 0.42087(6) 0.0266(2) Uani 1 1 d . . . . .
Cl2 Cl 0.25827(7) 0.19448(7) 0.10616(6) 0.02209(18) Uani 1 1 d . . . . .
Cl3 Cl 0.54632(8) 0.22027(8) 0.22821(8) 0.0342(2) Uani 1 1 d . . . . .
Cl4 Cl 0.30484(7) 0.45956(7) 0.08017(6) 0.02241(19) Uani 1 1 d . . . . .
Cl5 Cl 0.41891(7) 0.67537(7) 0.29764(7) 0.0274(2) Uani 1 1 d . . . . .
Cl6 Cl 0.08206(7) 0.39850(7) 0.18468(6) 0.01940(18) Uani 1 1 d . . . . .
C1 C 0.3496(3) 0.4082(3) 0.2803(3) 0.0192(7) Uani 1 1 d . . . . .
H1 H 0.394(3) 0.431(3) 0.336(2) 0.012(9) Uiso 1 1 d . . . . .
O1 O 0.05096(19) 0.15555(19) 0.22007(17) 0.0201(5) Uani 1 1 d . . . . .
C2 C -0.0453(3) 0.1787(4) 0.2708(3) 0.0371(10) Uani 1 1 d . . . . .
H2AA H -0.067716 0.256687 0.275989 0.045 Uiso 0.798(12) 1 calc R . P A 1
H2AB H -0.021537 0.170683 0.339036 0.045 Uiso 0.798(12) 1 calc R . P A 1
H2BC H -0.036080 0.258374 0.314162 0.045 Uiso 0.202(12) 1 calc R . P A 2
H2BD H -0.052060 0.126310 0.311095 0.045 Uiso 0.202(12) 1 calc R . P A 2
C3A C -0.1494(5) 0.0904(7) 0.2064(5) 0.0454(18) Uani 0.798(12) 1 d . U P A 1
H3AA H -0.144119 0.018598 0.224551 0.054 Uiso 0.798(12) 1 calc R . P A 1
H3AB H -0.227618 0.119065 0.213635 0.054 Uiso 0.798(12) 1 calc R . P A 1
C4A C -0.1344(11) 0.0743(9) 0.1072(10) 0.061(3) Uani 0.798(12) 1 d . U P A 1
H4AA H -0.179275 0.127837 0.076827 0.073 Uiso 0.798(12) 1 calc R . P A 1
H4AB H -0.164605 -0.004387 0.064947 0.073 Uiso 0.798(12) 1 calc R . P A 1
C3B C -0.1541(18) 0.156(3) 0.1784(19) 0.047(4) Uani 0.202(12) 1 d . U P A 2
H3BA H -0.219621 0.108956 0.188790 0.057 Uiso 0.202(12) 1 calc R . P A 2
H3BB H -0.184031 0.229166 0.175165 0.057 Uiso 0.202(12) 1 calc R . P A 2
C4B C -0.133(4) 0.109(3) 0.102(4) 0.039(4) Uani 0.202(12) 1 d . U P A 2
H4BA H -0.157122 0.154009 0.054282 0.047 Uiso 0.202(12) 1 calc R . P A 2
H4BB H -0.179675 0.033551 0.073200 0.047 Uiso 0.202(12) 1 calc R . P A 2
C5 C -0.0014(3) 0.0962(3) 0.1153(3) 0.0315(9) Uani 1 1 d . . . . .
H5AA H 0.033952 0.023655 0.094207 0.038 Uiso 0.798(12) 1 calc R . P A 1
H5AB H 0.012851 0.143614 0.072578 0.038 Uiso 0.798(12) 1 calc R . P A 1
H5BC H 0.012553 0.014854 0.099531 0.038 Uiso 0.202(12) 1 calc R . P A 2
H5BD H 0.033544 0.130622 0.071477 0.038 Uiso 0.202(12) 1 calc R . P A 2
O2 O 0.3146(2) 0.18131(19) 0.32719(18) 0.0243(5) Uani 1 1 d . . . . .
C6 C 0.3159(4) 0.0609(3) 0.2783(3) 0.0355(10) Uani 1 1 d . . . . .
H6A H 0.354101 0.049591 0.220858 0.043 Uiso 1 1 calc R . . . .
H6B H 0.233218 0.022061 0.253842 0.043 Uiso 1 1 calc R . . . .
C7 C 0.3871(4) 0.0162(4) 0.3565(3) 0.0425(11) Uani 1 1 d . . . . .
H7A H 0.334320 -0.010884 0.393494 0.051 Uiso 1 1 calc R . . . .
H7B H 0.430734 -0.047398 0.326298 0.051 Uiso 1 1 calc R . . . .
C8 C 0.4726(4) 0.1143(4) 0.4240(4) 0.0554(14) Uani 1 1 d . . . . .
H8A H 0.547435 0.117530 0.400437 0.066 Uiso 1 1 calc R . . . .
H8B H 0.493054 0.108669 0.493136 0.066 Uiso 1 1 calc R . . . .
C9 C 0.4071(3) 0.2180(3) 0.4199(3) 0.0354(10) Uani 1 1 d . . . . .
H9A H 0.370757 0.243762 0.478247 0.042 Uiso 1 1 calc R . . . .
H9B H 0.462807 0.281132 0.419588 0.042 Uiso 1 1 calc R . . . .
O3 O 0.4800(2) 0.2719(2) 0.0155(2) 0.0364(7) Uani 1 1 d . . . . .
C10A C 0.4013(8) 0.1900(7) -0.0701(9) 0.035(2) Uani 0.726(7) 1 d D U P B 1
H10A H 0.337214 0.227692 -0.103248 0.042 Uiso 0.726(7) 1 calc R . P B 1
H10B H 0.363572 0.129878 -0.049339 0.042 Uiso 0.726(7) 1 calc R . P B 1
C11A C 0.4813(5) 0.1395(6) -0.1404(4) 0.0406(15) Uani 0.726(7) 1 d D U P B 1
H11A H 0.458671 0.056933 -0.172692 0.049 Uiso 0.726(7) 1 calc R . P B 1
H11B H 0.478097 0.178177 -0.192747 0.049 Uiso 0.726(7) 1 calc R . P B 1
C12A C 0.6027(6) 0.1626(9) -0.0696(6) 0.076(2) Uani 0.726(7) 1 d D U P B 1
H12A H 0.621550 0.095474 -0.046356 0.092 Uiso 0.726(7) 1 calc R . P B 1
H12B H 0.664912 0.177871 -0.104142 0.092 Uiso 0.726(7) 1 calc R . P B 1
C13A C 0.6024(7) 0.2533(7) 0.0089(6) 0.047(2) Uani 0.726(7) 1 d D U P B 1
H13A H 0.642476 0.321586 0.000872 0.056 Uiso 0.726(7) 1 calc R . P B 1
H13B H 0.647437 0.240296 0.071282 0.056 Uiso 0.726(7) 1 calc R . P B 1
C10B C 0.405(2) 0.2133(19) -0.079(3) 0.036(4) Uani 0.274(7) 1 d D U P B 2
H10C H 0.422743 0.243820 -0.132514 0.044 Uiso 0.274(7) 1 calc R . P B 2
H10D H 0.319075 0.216519 -0.079171 0.044 Uiso 0.274(7) 1 calc R . P B 2
C11B C 0.4410(12) 0.0949(13) -0.0917(11) 0.038(3) Uani 0.274(7) 1 d D U P B 2
H11C H 0.428839 0.051602 -0.163300 0.046 Uiso 0.274(7) 1 calc R . P B 2
H11D H 0.394687 0.053102 -0.059396 0.046 Uiso 0.274(7) 1 calc R . P B 2
C12B C 0.5733(14) 0.1151(18) -0.0394(15) 0.054(3) Uani 0.274(7) 1 d D U P B 2
H12C H 0.594568 0.058063 -0.003489 0.065 Uiso 0.274(7) 1 calc R . P B 2
H12D H 0.623288 0.108952 -0.088806 0.065 Uiso 0.274(7) 1 calc R . P B 2
C13B C 0.592(2) 0.218(2) 0.0244(18) 0.058(4) Uani 0.274(7) 1 d D U P B 2
H13C H 0.654438 0.264359 0.009831 0.070 Uiso 0.274(7) 1 calc R . P B 2
H13D H 0.620048 0.214275 0.093515 0.070 Uiso 0.274(7) 1 calc R . P B 2
O4 O 0.56820(19) 0.4553(2) 0.20266(17) 0.0236(5) Uani 1 1 d . . . . .
C14 C 0.6022(3) 0.5282(4) 0.1461(3) 0.0314(9) Uani 1 1 d . . . . .
H14A H 0.561246 0.598555 0.158125 0.038 Uiso 0.727(10) 1 calc R . P C 1
H14B H 0.582021 0.487887 0.073469 0.038 Uiso 0.727(10) 1 calc R . P C 1
H14C H 0.544279 0.585185 0.140999 0.038 Uiso 0.273(10) 1 calc R . P C 2
H14D H 0.605171 0.482436 0.077820 0.038 Uiso 0.273(10) 1 calc R . P C 2
C15A C 0.7366(10) 0.5550(8) 0.1859(7) 0.0365(19) Uani 0.727(10) 1 d . U P C 1
H15A H 0.759916 0.637539 0.201818 0.044 Uiso 0.727(10) 1 calc R . P C 1
H15B H 0.779447 0.513053 0.135925 0.044 Uiso 0.727(10) 1 calc R . P C 1
C16A C 0.7671(5) 0.5170(6) 0.2815(4) 0.0335(15) Uani 0.727(10) 1 d . U P C 1
H16A H 0.809029 0.447244 0.269938 0.040 Uiso 0.727(10) 1 calc R . P C 1
H16B H 0.818584 0.577670 0.337737 0.040 Uiso 0.727(10) 1 calc R . P C 1
C15B C 0.729(3) 0.587(2) 0.207(2) 0.036(3) Uani 0.273(10) 1 d . U P C 2
H15C H 0.791856 0.542574 0.181861 0.043 Uiso 0.273(10) 1 calc R . P C 2
H15D H 0.739877 0.664428 0.199556 0.043 Uiso 0.273(10) 1 calc R . P C 2
C16B C 0.7351(14) 0.5935(17) 0.3031(11) 0.036(3) Uani 0.273(10) 1 d . U P C 2
H16C H 0.711865 0.667622 0.339079 0.044 Uiso 0.273(10) 1 calc R . P C 2
H16D H 0.818001 0.585610 0.336680 0.044 Uiso 0.273(10) 1 calc R . P C 2
C17 C 0.6471(3) 0.4948(3) 0.3027(3) 0.0248(8) Uani 1 1 d . . . . .
H17A H 0.648568 0.435787 0.337501 0.030 Uiso 0.727(10) 1 calc R . P C 1
H17B H 0.622003 0.565098 0.343685 0.030 Uiso 0.727(10) 1 calc R . P C 1
H17C H 0.691948 0.432331 0.318043 0.030 Uiso 0.273(10) 1 calc R . P C 2
H17D H 0.599682 0.521811 0.353446 0.030 Uiso 0.273(10) 1 calc R . P C 2
O5 O 0.20444(19) 0.6034(2) 0.36860(17) 0.0210(5) Uani 1 1 d . . . . .
C18 C 0.2825(3) 0.6397(3) 0.4690(3) 0.0271(8) Uani 1 1 d . . . . .
H18A H 0.337830 0.707332 0.478053 0.033 Uiso 1 1 calc R . . . .
H18B H 0.330441 0.577875 0.481880 0.033 Uiso 1 1 calc R . . . .
C19 C 0.1957(4) 0.6684(4) 0.5397(3) 0.0413(10) Uani 1 1 d . . . . .
H19A H 0.177979 0.603042 0.563624 0.050 Uiso 1 1 calc R . . . .
H19B H 0.229798 0.735259 0.598223 0.050 Uiso 1 1 calc R . . . .
C20 C 0.0864(3) 0.6935(4) 0.4760(3) 0.0370(10) Uani 1 1 d . . . . .
H20A H 0.094525 0.772767 0.473179 0.044 Uiso 1 1 calc R . . . .
H20B H 0.014379 0.681624 0.501089 0.044 Uiso 1 1 calc R . . . .
C21 C 0.0791(3) 0.6092(3) 0.3742(3) 0.0246(8) Uani 1 1 d . . . . .
H21A H 0.041016 0.533841 0.369664 0.030 Uiso 1 1 calc R . . . .
H21B H 0.032862 0.636473 0.320036 0.030 Uiso 1 1 calc R . . . .
O6 O 0.1452(2) 0.65654(19) 0.18472(18) 0.0235(5) Uani 1 1 d . . . . .
C22 C 0.1589(3) 0.7774(3) 0.2361(3) 0.0379(10) Uani 1 1 d . . . . .
H22A H 0.222629 0.817210 0.217242 0.045 Uiso 0.719(11) 1 calc R . P D 1
H22B H 0.179374 0.791793 0.309585 0.045 Uiso 0.719(11) 1 calc R . P D 1
H22C H 0.243841 0.809787 0.253605 0.045 Uiso 0.281(11) 1 calc R . P D 2
H22D H 0.127628 0.794001 0.297422 0.045 Uiso 0.281(11) 1 calc R . P D 2
C23A C 0.0372(5) 0.8163(5) 0.2016(5) 0.0351(16) Uani 0.719(11) 1 d D U P D 1
H23A H -0.017773 0.806176 0.243969 0.042 Uiso 0.719(11) 1 calc R . P D 1
H23B H 0.045156 0.897301 0.203720 0.042 Uiso 0.719(11) 1 calc R . P D 1
C24A C -0.0073(8) 0.7418(10) 0.0973(9) 0.048(2) Uani 0.719(11) 1 d D U P D 1
H24A H 0.015501 0.778036 0.049376 0.058 Uiso 0.719(11) 1 calc R . P D 1
H24B H -0.095804 0.725821 0.080817 0.058 Uiso 0.719(11) 1 calc R . P D 1
C23B C 0.0758(15) 0.8249(13) 0.1495(14) 0.039(3) Uani 0.281(11) 1 d D U P D 2
H23C H 0.016164 0.872419 0.177333 0.047 Uiso 0.281(11) 1 calc R . P D 2
H23D H 0.126806 0.871273 0.124384 0.047 Uiso 0.281(11) 1 calc R . P D 2
C24B C 0.0309(19) 0.750(2) 0.090(2) 0.033(3) Uani 0.281(11) 1 d D U P D 2
H24C H 0.050150 0.757126 0.027399 0.039 Uiso 0.281(11) 1 calc R . P D 2
H24D H -0.056559 0.755201 0.082006 0.039 Uiso 0.281(11) 1 calc R . P D 2
C25 C 0.0532(4) 0.6324(3) 0.0939(3) 0.0346(9) Uani 1 1 d D . . . .
H25A H -0.006136 0.569682 0.089755 0.042 Uiso 0.719(11) 1 calc R . P D 1
H25B H 0.088675 0.609748 0.034888 0.042 Uiso 0.719(11) 1 calc R . P D 1
H25C H -0.019814 0.590297 0.098232 0.042 Uiso 0.281(11) 1 calc R . P D 2
H25D H 0.081854 0.588556 0.035244 0.042 Uiso 0.281(11) 1 calc R . P D 2

loop_
_atom_site_aniso_label
_atom_site_aniso_U_11
_atom_site_aniso_U_22
_atom_site_aniso_U_33
_atom_site_aniso_U_23
_atom_site_aniso_U_13
_atom_site_aniso_U_12
Cr1 0.0221(3) 0.0134(3) 0.0168(3) 0.0045(2) 0.0034(2) -0.0027(2)
Cr2 0.0205(3) 0.0188(3) 0.0205(3) 0.0045(2) 0.0051(2) 0.0000(2)
Cr3 0.0190(3) 0.0130(3) 0.0193(3) 0.0048(2) 0.0039(2) -0.0028(2)
Cl1 0.0396(5) 0.0202(4) 0.0190(4) 0.0037(3) 0.0090(4) -0.0064(4)
Cl2 0.0248(4) 0.0180(4) 0.0195(4) 0.0007(3) 0.0039(3) -0.0019(3)
Cl3 0.0270(5) 0.0266(5) 0.0485(6) 0.0137(4) 0.0042(4) 0.0043(4)
Cl4 0.0234(4) 0.0274(5) 0.0186(4) 0.0100(3) 0.0057(3) 0.0002(3)
Cl5 0.0228(4) 0.0193(4) 0.0378(5) 0.0074(4) 0.0048(4) -0.0062(3)
Cl6 0.0200(4) 0.0160(4) 0.0202(4) 0.0050(3) 0.0016(3) -0.0033(3)
C1 0.0210(16) 0.0169(17) 0.0187(18) 0.0026(14) 0.0067(15) -0.0023(14)
O1 0.0217(11) 0.0159(12) 0.0193(12) 0.0009(10) 0.0040(10) -0.0035(10)
C2 0.030(2) 0.042(3) 0.031(2) -0.0045(19) 0.0121(18) -0.0068(18)
C3A 0.026(2) 0.050(4) 0.048(3) -0.009(3) 0.015(2) -0.012(3)
C4A 0.028(3) 0.073(6) 0.051(4) -0.020(5) 0.003(3) -0.019(5)
C3B 0.022(5) 0.056(7) 0.045(6) -0.013(6) 0.009(5) -0.009(6)
C4B 0.022(5) 0.049(7) 0.038(6) 0.002(6) 0.005(5) -0.009(7)
C5 0.032(2) 0.029(2) 0.026(2) -0.0010(16) 0.0059(16) -0.0119(16)
O2 0.0289(13) 0.0132(12) 0.0243(13) 0.0045(10) -0.0051(11) -0.0033(10)
C6 0.046(2) 0.0156(19) 0.036(2) 0.0084(17) -0.0084(19) -0.0017(17)
C7 0.050(3) 0.026(2) 0.041(3) 0.011(2) -0.012(2) 0.0036(19)
C8 0.066(3) 0.024(2) 0.057(3) 0.016(2) -0.030(3) -0.009(2)
C9 0.045(2) 0.021(2) 0.029(2) 0.0089(17) -0.0139(18) -0.0109(17)
O3 0.0285(14) 0.0404(17) 0.0317(15) -0.0056(13) 0.0112(12) 0.0025(12)
C10A 0.032(3) 0.039(4) 0.027(3) -0.001(3) 0.006(2) 0.002(3)
C11A 0.038(3) 0.053(3) 0.029(3) 0.003(2) 0.016(2) 0.001(3)
C12A 0.040(3) 0.098(5) 0.063(4) -0.027(4) 0.020(3) 0.008(4)
C13A 0.021(3) 0.061(5) 0.050(4) -0.004(3) 0.021(3) 0.004(3)
C10B 0.032(5) 0.044(6) 0.029(5) 0.003(6) 0.007(5) 0.001(5)
C11B 0.030(4) 0.044(5) 0.036(5) 0.004(4) 0.011(4) 0.002(4)
C12B 0.035(5) 0.064(6) 0.051(5) -0.004(5) 0.011(5) 0.011(5)
C13B 0.032(5) 0.079(7) 0.047(6) -0.010(6) 0.016(5) 0.006(6)
O4 0.0214(12) 0.0317(15) 0.0182(12) 0.0120(11) 0.0008(10) -0.0045(10)
C14 0.0304(19) 0.042(2) 0.030(2) 0.0199(19) 0.0122(17) -0.0031(17)
C15A 0.029(3) 0.047(5) 0.032(4) 0.012(3) 0.006(3) -0.009(4)
C16A 0.021(2) 0.046(4) 0.030(3) 0.012(3) 0.001(2) -0.008(2)
C15B 0.030(5) 0.045(7) 0.031(6) 0.014(5) 0.004(5) -0.014(6)
C16B 0.028(5) 0.044(6) 0.033(5) 0.011(5) 0.002(5) -0.014(5)
C17 0.0230(17) 0.030(2) 0.0194(18) 0.0085(15) 0.0013(14) -0.0038(15)
O5 0.0173(11) 0.0220(13) 0.0190(12) 0.0022(10) 0.0003(10) -0.0016(10)
C18 0.0289(18) 0.024(2) 0.0198(18) -0.0003(15) -0.0014(15) -0.0023(15)
C19 0.044(2) 0.046(3) 0.026(2) -0.0004(19) 0.0055(19) 0.006(2)
C20 0.035(2) 0.039(2) 0.029(2) -0.0042(18) 0.0119(18) -0.0080(18)
C21 0.0153(15) 0.029(2) 0.0264(19) 0.0037(16) 0.0046(14) 0.0015(14)
O6 0.0255(12) 0.0126(12) 0.0286(14) 0.0061(10) -0.0012(11) 0.0001(10)
C22 0.038(2) 0.0075(17) 0.055(3) 0.0050(17) -0.011(2) -0.0012(16)
C23A 0.035(3) 0.028(3) 0.043(3) 0.013(2) 0.005(3) 0.011(2)
C24A 0.040(4) 0.038(4) 0.050(4) 0.005(3) -0.015(4) 0.012(4)
C23B 0.036(6) 0.025(5) 0.051(6) 0.013(5) -0.004(5) 0.008(5)
C24B 0.029(6) 0.032(5) 0.039(5) 0.021(4) -0.002(6) 0.006(6)
C25 0.045(2) 0.028(2) 0.024(2) 0.0066(17) -0.0059(18) 0.0017(18)

loop_
_atom_type_symbol
_atom_type_description
_atom_type_scat_dispersion_real
_atom_type_scat_dispersion_imag
_atom_type_scat_source
C C 0.0033 0.0016 'International Tables Vol C Tables 4.2.6.8 and 6.1.1.4'
H H 0.0000 0.0000 'International Tables Vol C Tables 4.2.6.8 and 6.1.1.4'
O O 0.0106 0.0060 'International Tables Vol C Tables 4.2.6.8 and 6.1.1.4'
Cl Cl 0.1484 0.1585 'International Tables Vol C Tables 4.2.6.8 and 6.1.1.4'
Cr Cr 0.3209 0.6236 'International Tables Vol C Tables 4.2.6.8 and 6.1.1.4'

loop_
_geom_angle_atom_site_label_1
_geom_angle_atom_site_label_2
_geom_angle_atom_site_label_3
_geom_angle
_geom_angle_site_symmetry_1
_geom_angle_site_symmetry_3
_geom_angle_publ_flag
Cl1 Cr1 Cl2 174.63(4) . . ?
Cl1 Cr1 Cl6 94.99(5) . . ?
Cl1 Cr1 O1 90.09(6) . . ?
Cl6 Cr1 Cl2 89.11(5) . . ?
C1 Cr1 Cl1 97.55(10) . . ?
C1 Cr1 Cl2 86.08(10) . . ?
C1 Cr1 Cl6 87.39(11) . . ?
C1 Cr1 O1 169.90(12) . . ?
C1 Cr1 O2 98.81(12) . . ?
O1 Cr1 Cl2 86.77(6) . . ?
O1 Cr1 Cl6 85.36(7) . . ?
O2 Cr1 Cl1 86.30(8) . . ?
O2 Cr1 Cl2 89.24(8) . . ?
O2 Cr1 Cl6 173.46(7) . . ?
O2 Cr1 O1 88.22(9) . . ?
Cl2 Cr2 Cl4 91.11(5) . . ?
Cl3 Cr2 Cl2 90.67(5) . . ?
Cl3 Cr2 Cl4 173.62(4) . . ?
C1 Cr2 Cl2 86.93(10) . . ?
C1 Cr2 Cl3 99.96(11) . . ?
C1 Cr2 Cl4 86.25(11) . . ?
C1 Cr2 O3 170.95(12) . . ?
C1 Cr2 O4 97.60(12) . . ?
O3 Cr2 Cl2 90.52(8) . . ?
O3 Cr2 Cl3 88.74(8) . . ?
O3 Cr2 Cl4 85.12(8) . . ?
O4 Cr2 Cl2 175.40(8) . . ?
O4 Cr2 Cl3 87.78(8) . . ?
O4 Cr2 Cl4 89.97(7) . . ?
O4 Cr2 O3 85.12(10) . . ?
Cl4 Cr3 Cl6 89.56(4) . . ?
Cl5 Cr3 Cl4 93.76(4) . . ?
Cl5 Cr3 Cl6 174.57(4) . . ?
C1 Cr3 Cl4 87.01(10) . . ?
C1 Cr3 Cl5 97.91(11) . . ?
C1 Cr3 Cl6 86.55(10) . . ?
C1 Cr3 O5 99.16(12) . . ?
C1 Cr3 O6 173.89(12) . . ?
O5 Cr3 Cl4 173.21(7) . . ?
O5 Cr3 Cl5 88.21(7) . . ?
O5 Cr3 Cl6 88.00(7) . . ?
O5 Cr3 O6 82.69(9) . . ?
O6 Cr3 Cl4 90.88(7) . . ?
O6 Cr3 Cl5 87.95(7) . . ?
O6 Cr3 Cl6 87.70(7) . . ?
Cr2 Cl2 Cr1 82.72(4) . . ?
Cr3 Cl4 Cr2 82.65(4) . . ?
Cr1 Cl6 Cr3 81.93(4) . . ?
Cr1 C1 Cr2 103.36(16) . . ?
Cr1 C1 Cr3 102.69(15) . . ?
Cr2 C1 Cr3 103.27(16) . . ?
C2 O1 Cr1 119.1(2) . . ?
C2 O1 C5 108.1(3) . . ?
C5 O1 Cr1 120.53(19) . . ?
O1 C2 C3A 105.0(3) . . ?
O1 C2 C3B 99.7(9) . . ?
C4A C3A C2 103.4(5) . . ?
C3A C4A C5 106.9(8) . . ?
C4B C3B C2 115(3) . . ?
C3B C4B C5 110(4) . . ?
O1 C5 C4A 105.8(6) . . ?
O1 C5 C4B 105(2) . . ?
C6 O2 Cr1 125.1(2) . . ?
C6 O2 C9 110.2(2) . . ?
C9 O2 Cr1 124.1(2) . . ?
O2 C6 C7 105.2(3) . . ?
C8 C7 C6 104.8(3) . . ?
C7 C8 C9 104.9(3) . . ?
O2 C9 C8 105.2(3) . . ?
C10A O3 Cr2 121.0(5) . . ?
C13A O3 Cr2 124.1(4) . . ?
C13A O3 C10A 107.5(5) . . ?
C10B O3 Cr2 127.0(14) . . ?
C10B O3 C13B 107.2(12) . . ?
C13B O3 Cr2 114.4(10) . . ?
O3 C10A C11A 105.6(6) . . ?
C12A C11A C10A 101.5(5) . . ?
C13A C12A C11A 108.9(6) . . ?
C12A C13A O3 109.8(6) . . ?
O3 C10B C11B 100.8(16) . . ?
C10B C11B C12B 103.0(14) . . ?
C13B C12B C11B 107.1(14) . . ?
C12B C13B O3 109.3(15) . . ?
C14 O4 Cr2 128.0(2) . . ?
C17 O4 Cr2 124.29(19) . . ?
C17 O4 C14 106.9(3) . . ?
O4 C14 C15A 103.9(5) . . ?
O4 C14 C15B 105.0(12) . . ?
C14 C15A C16A 105.9(7) . . ?
C17 C16A C15A 104.2(5) . . ?
C16B C15B C14 107(2) . . ?
C15B C16B C17 106.8(16) . . ?
O4 C17 C16A 102.6(3) . . ?
O4 C17 C16B 106.8(6) . . ?
C18 O5 Cr3 124.97(19) . . ?
C18 O5 C21 110.0(2) . . ?
C21 O5 Cr3 124.47(19) . . ?
O5 C18 C19 104.7(3) . . ?
C20 C19 C18 103.5(3) . . ?
C19 C20 C21 103.4(3) . . ?
O5 C21 C20 103.5(3) . . ?
C22 O6 Cr3 123.3(2) . . ?
C25 O6 Cr3 127.2(2) . . ?
C25 O6 C22 109.4(3) . . ?
O6 C22 C23A 104.4(3) . . ?
O6 C22 C23B 100.8(6) . . ?
C24A C23A C22 104.0(5) . . ?
C23A C24A C25 105.1(6) . . ?
C24B C23B C22 106.2(16) . . ?
C23B C24B C25 122(2) . . ?
O6 C25 C24A 106.5(5) . . ?
O6 C25 C24B 101.0(11) . . ?

loop_
_geom_bond_atom_site_label_1
_geom_bond_atom_site_label_2
_geom_bond_distance
_geom_bond_site_symmetry_2
_geom_bond_publ_flag
Cr1 Cl1 2.3107(15) . ?
Cr1 Cl2 2.4136(15) . ?
Cr1 Cl6 2.3964(11) . ?
Cr1 C1 2.015(3) . ?
Cr1 O1 2.313(2) . ?
Cr1 O2 2.047(2) . ?
Cr2 Cl2 2.3777(12) . ?
Cr2 Cl3 2.3242(12) . ?
Cr2 Cl4 2.4193(12) . ?
Cr2 C1 2.020(3) . ?
Cr2 O3 2.287(3) . ?
Cr2 O4 2.032(2) . ?
Cr3 Cl4 2.3860(15) . ?
Cr3 Cl5 2.3211(12) . ?
Cr3 Cl6 2.4180(12) . ?
Cr3 C1 2.027(4) . ?
Cr3 O5 2.045(2) . ?
Cr3 O6 2.247(2) . ?
O1 C2 1.440(4) . ?
O1 C5 1.452(4) . ?
C2 C3A 1.525(6) . ?
C2 C3B 1.56(2) . ?
C3A C4A 1.427(14) . ?
C4A C5 1.511(13) . ?
C3B C4B 1.17(5) . ?
C4B C5 1.50(5) . ?
O2 C6 1.452(4) . ?
O2 C9 1.455(4) . ?
C6 C7 1.487(5) . ?
C7 C8 1.484(6) . ?
C8 C9 1.513(5) . ?
O3 C10A 1.448(10) . ?
O3 C13A 1.447(8) . ?
O3 C10B 1.42(3) . ?
O3 C13B 1.46(3) . ?
C10A C11A 1.523(11) . ?
C11A C12A 1.500(8) . ?
C12A C13A 1.344(8) . ?
C10B C11B 1.502(17) . ?
C11B C12B 1.517(14) . ?
C12B C13B 1.319(16) . ?
O4 C14 1.461(4) . ?
O4 C17 1.458(4) . ?
C14 C15A 1.511(12) . ?
C14 C15B 1.55(3) . ?
C15A C16A 1.543(12) . ?
C16A C17 1.502(6) . ?
C15B C16B 1.35(3) . ?
C16B C17 1.549(15) . ?
O5 C18 1.458(4) . ?
O5 C21 1.458(4) . ?
C18 C19 1.546(5) . ?
C19 C20 1.481(5) . ?
C20 C21 1.515(5) . ?
O6 C22 1.448(4) . ?
O6 C25 1.436(4) . ?
C22 C23A 1.518(6) . ?
C22 C23B 1.652(15) . ?
C23A C24A 1.482(13) . ?
C24A C25 1.531(11) . ?
C23B C24B 1.08(3) . ?
C24B C25 1.50(2) . ?

loop_
_geom_torsion_atom_site_label_1
_geom_torsion_atom_site_label_2
_geom_torsion_atom_site_label_3
_geom_torsion_atom_site_label_4
_geom_torsion
_geom_torsion_site_symmetry_1
_geom_torsion_site_symmetry_2
_geom_torsion_site_symmetry_3
_geom_torsion_site_symmetry_4
_geom_torsion_publ_flag
Cr1 O1 C2 C3A 166.0(4) . . . . ?
Cr1 O1 C2 C3B 128.0(13) . . . . ?
Cr1 O1 C5 C4A -147.4(5) . . . . ?
Cr1 O1 C5 C4B -129.1(16) . . . . ?
Cr1 O2 C6 C7 -172.7(3) . . . . ?
Cr1 O2 C9 C8 -168.3(3) . . . . ?
Cr2 O3 C10A C11A -163.4(4) . . . . ?
Cr2 O3 C13A C12A 145.7(6) . . . . ?
Cr2 O3 C10B C11B -107.5(15) . . . . ?
Cr2 O3 C13B C12B 125.8(18) . . . . ?
Cr2 O4 C14 C15A -155.8(4) . . . . ?
Cr2 O4 C14 C15B -173.1(11) . . . . ?
Cr2 O4 C17 C16A 147.6(3) . . . . ?
Cr2 O4 C17 C16B -172.5(8) . . . . ?
Cr3 O5 C18 C19 -171.3(2) . . . . ?
Cr3 O5 C21 C20 -165.9(2) . . . . ?
Cr3 O6 C22 C23A -156.4(3) . . . . ?
Cr3 O6 C22 C23B 167.5(8) . . . . ?
Cr3 O6 C25 C24A 173.6(5) . . . . ?
Cr3 O6 C25 C24B -168.3(10) . . . . ?
O1 C2 C3A C4A -33.0(7) . . . . ?
O1 C2 C3B C4B 13(3) . . . . ?
C2 O1 C5 C4A -5.4(6) . . . . ?
C2 O1 C5 C4B 12.8(16) . . . . ?
C2 C3A C4A C5 29.6(8) . . . . ?
C2 C3B C4B C5 -5(4) . . . . ?
C3A C4A C5 O1 -16.0(8) . . . . ?
C3B C4B C5 O1 -4(3) . . . . ?
C5 O1 C2 C3A 23.4(5) . . . . ?
C5 O1 C2 C3B -14.6(14) . . . . ?
O2 C6 C7 C8 -29.0(5) . . . . ?
C6 O2 C9 C8 3.2(4) . . . . ?
C6 C7 C8 C9 30.9(5) . . . . ?
C7 C8 C9 O2 -21.2(5) . . . . ?
C9 O2 C6 C7 16.0(4) . . . . ?
O3 C10A C11A C12A 22.5(8) . . . . ?
O3 C10B C11B C12B -34(2) . . . . ?
C10A O3 C13A C12A -4.1(9) . . . . ?
C10A C11A C12A C13A -26.0(10) . . . . ?
C11A C12A C13A O3 19.5(10) . . . . ?
C13A O3 C10A C11A -12.5(8) . . . . ?
C10B O3 C13B C12B -21(3) . . . . ?
C10B C11B C12B C13B 23(3) . . . . ?
C11B C12B C13B O3 -2(3) . . . . ?
C13B O3 C10B C11B 33(3) . . . . ?
O4 C14 C15A C16A -12.8(6) . . . . ?
O4 C14 C15B C16B -28(2) . . . . ?
C14 O4 C17 C16A -42.0(4) . . . . ?
C14 O4 C17 C16B -2.1(9) . . . . ?
C14 C15A C16A C17 -11.8(7) . . . . ?
C14 C15B C16B C17 26(2) . . . . ?
C15A C16A C17 O4 31.9(5) . . . . ?
C15B C16B C17 O4 -16.0(19) . . . . ?
C17 O4 C14 C15A 34.2(5) . . . . ?
C17 O4 C14 C15B 16.9(11) . . . . ?
O5 C18 C19 C20 -23.5(4) . . . . ?
C18 O5 C21 C20 22.3(4) . . . . ?
C18 C19 C20 C21 36.9(4) . . . . ?
C19 C20 C21 O5 -36.9(4) . . . . ?
C21 O5 C18 C19 0.4(4) . . . . ?
O6 C22 C23A C24A -33.0(6) . . . . ?
O6 C22 C23B C24B 8(2) . . . . ?
C22 O6 C25 C24A -9.2(6) . . . . ?
C22 O6 C25 C24B 9.0(10) . . . . ?
C22 C23A C24A C25 27.2(8) . . . . ?
C22 C23B C24B C25 -2(3) . . . . ?
C23A C24A C25 O6 -12.0(8) . . . . ?
C23B C24B C25 O6 -4(3) . . . . ?
C25 O6 C22 C23A 26.2(5) . . . . ?
C25 O6 C22 C23B -9.9(8) . . . . ?
